data_4133734
loop_
_publ_author_name
'Heider, Yannic'
'Willmes, Philipp'
'Huch, Volker'
'Zimmer, Michael'
'Scheschkewitz, David'

_publ_section_title
;
 Boron and phosphorus containing heterosiliconoids: stable p- and n-doped
 unsaturated silicon clusters.
;
_journal_name_full 'Journal of the American Chemical Society'
_journal_paper_doi 10.1021/jacs.9b11181
_journal_year 2019
_chemical_formula_moiety 'C128 H200 Li4 O2 Si10, 3(C6 H14)'
_chemical_formula_sum 'C146 H242 Li4 O2 Si10'
_chemical_formula_weight 2338.04
_space_group_crystal_system triclinic
_space_group_IT_number 2
_space_group_name_Hall '-P 1'
_space_group_name_H-M_alt 'P -1'
_atom_sites_solution_hydrogens geom
_audit_creation_method SHELXL-2018/3
_cell_angle_alpha 76.3140(10)
_cell_angle_beta 74.2330(10)
_cell_angle_gamma 76.5130(10)
_cell_formula_units_Z 1
_cell_length_a 13.6454(5)
_cell_length_b 15.2125(5)
_cell_length_c 19.0933(7)
_cell_measurement_reflns_used 9695
_cell_measurement_temperature 133(2)
_cell_measurement_theta_max 79.49
_cell_measurement_theta_min 4.97
_cell_volume 3645.0(2)
_computing_cell_refinement 'Bruker SAINT'
_computing_data_collection 'Bruker APEX2'
_computing_data_reduction 'Bruker SAINT'
_computing_molecular_graphics 'Bruker SHELXTL'
_computing_publication_material 'Bruker SHELXTL'
_computing_structure_refinement 'SHELXL-2018/3 (Sheldrick, 2018)'
_computing_structure_solution 'SHELXS-97 (Sheldrick 2008)'
_diffrn_ambient_temperature 133(2)
_diffrn_measured_fraction_theta_full 0.994
_diffrn_measured_fraction_theta_max 0.975
_diffrn_measurement_device_type 'Bruker APEX-II CCD'
_diffrn_measurement_method '\f and \w scans'
_diffrn_radiation_type CuK\a
_diffrn_radiation_wavelength 1.54178
_diffrn_reflns_av_R_equivalents 0.0381
_diffrn_reflns_av_unetI/netI 0.0338
_diffrn_reflns_Laue_measured_fraction_full 0.994
_diffrn_reflns_Laue_measured_fraction_max 0.975
_diffrn_reflns_limit_h_max 17
_diffrn_reflns_limit_h_min -17
_diffrn_reflns_limit_k_max 19
_diffrn_reflns_limit_k_min -18
_diffrn_reflns_limit_l_max 24
_diffrn_reflns_limit_l_min -24
_diffrn_reflns_number 73063
_diffrn_reflns_point_group_measured_fraction_full 0.994
_diffrn_reflns_point_group_measured_fraction_max 0.975
_diffrn_reflns_theta_full 67.679
_diffrn_reflns_theta_max 80.513
_diffrn_reflns_theta_min 4.074
_exptl_absorpt_coefficient_mu 1.197
_exptl_absorpt_correction_T_max 0.7543
_exptl_absorpt_correction_T_min 0.6614
_exptl_absorpt_correction_type multi-scan
_exptl_absorpt_process_details
; 
 SADABS 2016/2: Krause, L., Herbst-Irmer, R., Sheldrick G.M. & Stalke D., 
 J. Appl. Cryst. 48 (2015) 3-10 
;
_exptl_crystal_colour yellow
_exptl_crystal_density_diffrn 1.065
_exptl_crystal_description plate
_exptl_crystal_F_000 1286
_exptl_crystal_size_max 0.251
_exptl_crystal_size_mid 0.083
_exptl_crystal_size_min 0.040
_refine_diff_density_max 0.961
_refine_diff_density_min -0.758
_refine_diff_density_rms 0.059
_refine_ls_extinction_method none
_refine_ls_goodness_of_fit_ref 1.049
_refine_ls_hydrogen_treatment constr
_refine_ls_matrix_type full
_refine_ls_number_parameters 804
_refine_ls_number_reflns 15601
_refine_ls_number_restraints 231
_refine_ls_restrained_S_all 1.146
_refine_ls_R_factor_all 0.0582
_refine_ls_R_factor_gt 0.0544
_refine_ls_shift/su_max 0.011
_refine_ls_shift/su_mean 0.000
_refine_ls_structure_factor_coef Fsqd
_refine_ls_weighting_details 'w=1/[\s^2^(Fo^2^)+(0.0807P)^2^+2.6193P] where P=(Fo^2^+2Fc^2^)/3'
_refine_ls_weighting_scheme calc
_refine_ls_wR_factor_gt 0.1504
_refine_ls_wR_factor_ref 0.1548
_reflns_Friedel_coverage 0.000
_reflns_number_gt 14241
_reflns_number_total 15601
_reflns_threshold_expression 'I > 2\s(I)'
_cod_data_source_file ja9b11181_si_002.cif
_cod_data_source_block sh4162cu
_cod_database_code 4133734
_shelx_shelxl_version_number 2018/3
_shelx_space_group_comment
; 
The symmetry employed for this shelxl refinement is uniquely defined 
by the following loop, which should always be used as a source of 
symmetry information in preference to the above space-group names. 
They are only intended as comments. 
;
_shelx_estimated_absorpt_t_min 0.753
_shelx_estimated_absorpt_t_max 0.954

loop_
_space_group_symop_operation_xyz
'x, y, z'
'-x, -y, -z'

loop_
_atom_site_label
_atom_site_type_symbol
_atom_site_fract_x
_atom_site_fract_y
_atom_site_fract_z
_atom_site_U_iso_or_equiv
_atom_site_adp_type
_atom_site_occupancy
_atom_site_site_symmetry_order
_atom_site_calc_flag
_atom_site_refinement_flags_posn
_atom_site_refinement_flags_adp
_atom_site_refinement_flags_occupancy
_atom_site_disorder_assembly
_atom_site_disorder_group
Si1 Si 0.56433(3) 0.52185(3) 0.36430(2) 0.02393(11) Uani 1 1 d . . . . .
Si2 Si 0.61865(3) 0.35910(3) 0.38523(2) 0.02203(11) Uani 1 1 d . . . . .
Si3 Si 0.60674(3) 0.33910(3) 0.26981(2) 0.02168(11) Uani 1 1 d . . . . .
Si4 Si 0.47442(3) 0.46384(3) 0.30349(2) 0.02285(11) Uani 1 1 d . . . . .
Si5 Si 0.44234(3) 0.40906(3) 0.43294(2) 0.02458(11) Uani 1 1 d . . . . .
C1 C 0.71785(13) 0.31699(12) 0.44662(9) 0.0247(3) Uani 1 1 d . . . . .
C2 C 0.69899(13) 0.25356(12) 0.51418(10) 0.0272(3) Uani 1 1 d . . . . .
C3 C 0.76138(16) 0.23896(14) 0.56468(11) 0.0356(4) Uani 1 1 d . . . . .
H3 H 0.744398 0.199502 0.611159 0.043 Uiso 1 1 calc R U . . .
C4 C 0.84730(16) 0.28044(16) 0.54885(12) 0.0404(5) Uani 1 1 d . . . . .
C5 C 0.87020(16) 0.33692(16) 0.48027(12) 0.0388(4) Uani 1 1 d . . . . .
H5 H 0.930633 0.363486 0.467544 0.047 Uiso 1 1 calc R U . . .
C6 C 0.80841(14) 0.35651(13) 0.42908(10) 0.0299(4) Uani 1 1 d . . . . .
C7 C 0.61933(14) 0.19168(12) 0.53172(10) 0.0284(3) Uani 1 1 d . . . . .
H7 H 0.579178 0.211167 0.492215 0.034 Uiso 1 1 calc R U . . .
C8 C 0.54298(16) 0.19486(14) 0.60630(11) 0.0361(4) Uani 1 1 d . . . . .
H8A H 0.515020 0.259070 0.611430 0.054 Uiso 1 1 calc R U . . .
H8B H 0.578508 0.163831 0.646142 0.054 Uiso 1 1 calc R U . . .
H8C H 0.486257 0.163726 0.609325 0.054 Uiso 1 1 calc R U . . .
C9 C 0.67610(17) 0.09256(14) 0.52935(12) 0.0402(4) Uani 1 1 d . . . . .
H9A H 0.625428 0.052100 0.540129 0.060 Uiso 1 1 calc R U . . .
H9B H 0.718178 0.072912 0.566411 0.060 Uiso 1 1 calc R U . . .
H9C H 0.721015 0.089217 0.480002 0.060 Uiso 1 1 calc R U . . .
C10A C 0.9182(2) 0.26583(19) 0.60152(14) 0.0392(6) Uani 0.847(5) 1 d D U P A 1
H10A H 0.991476 0.253382 0.572713 0.047 Uiso 0.847(5) 1 calc R U P A 1
C11A C 0.9018(3) 0.3549(2) 0.63033(19) 0.0554(9) Uani 0.847(5) 1 d D U P A 1
H11A H 0.914542 0.405574 0.588412 0.083 Uiso 0.847(5) 1 calc R U P A 1
H11B H 0.949848 0.348045 0.661992 0.083 Uiso 0.847(5) 1 calc R U P A 1
H11C H 0.830426 0.368163 0.659064 0.083 Uiso 0.847(5) 1 calc R U P A 1
C10B C 0.8736(11) 0.2901(6) 0.6290(9) 0.045(2) Uani 0.153(5) 1 d D U P A 2
H10B H 0.810173 0.321085 0.660835 0.054 Uiso 0.153(5) 1 calc R U P A 2
C11B C 0.9564(13) 0.3506(12) 0.6033(9) 0.046(3) Uani 0.153(5) 1 d D U P A 2
H11D H 0.926225 0.412843 0.581918 0.069 Uiso 0.153(5) 1 calc R U P A 2
H11E H 1.013467 0.324681 0.565888 0.069 Uiso 0.153(5) 1 calc R U P A 2
H11F H 0.982564 0.352952 0.645696 0.069 Uiso 0.153(5) 1 calc R U P A 2
C12 C 0.9026(2) 0.1879(2) 0.66580(14) 0.0598(7) Uani 1 1 d D . . . .
H12A H 0.914716 0.130400 0.647460 0.090 Uiso 1 1 calc R U . A 1
H12B H 0.831462 0.199335 0.695386 0.090 Uiso 1 1 calc R U . A 1
H12C H 0.951229 0.182933 0.696586 0.090 Uiso 1 1 calc R U . A 1
C13 C 0.84563(14) 0.41491(15) 0.35444(11) 0.0361(4) Uani 1 1 d . . . . .
H13 H 0.788425 0.431155 0.327619 0.043 Uiso 1 1 calc R U . . .
C14 C 0.87110(19) 0.50432(16) 0.36132(16) 0.0521(6) Uani 1 1 d . . . . .
H14A H 0.883733 0.543970 0.312395 0.078 Uiso 1 1 calc R U . . .
H14B H 0.933144 0.490755 0.381235 0.078 Uiso 1 1 calc R U . . .
H14C H 0.812806 0.535801 0.394746 0.078 Uiso 1 1 calc R U . . .
C15 C 0.93896(18) 0.36072(19) 0.30821(13) 0.0476(5) Uani 1 1 d . . . . .
H15A H 0.960772 0.399042 0.259761 0.071 Uiso 1 1 calc R U . . .
H15B H 0.920158 0.305419 0.301440 0.071 Uiso 1 1 calc R U . . .
H15C H 0.995950 0.342853 0.333722 0.071 Uiso 1 1 calc R U . . .
C16 C 0.74189(13) 0.33882(12) 0.20345(9) 0.0241(3) Uani 1 1 d . . . . .
C17 C 0.77818(13) 0.41684(12) 0.15565(9) 0.0252(3) Uani 1 1 d . . . . .
C18 C 0.88012(14) 0.40867(12) 0.11288(10) 0.0282(3) Uani 1 1 d . . . . .
H18 H 0.903038 0.462130 0.081657 0.034 Uiso 1 1 calc R U . . .
C19 C 0.94867(14) 0.32552(13) 0.11445(10) 0.0297(4) Uani 1 1 d . . . . .
C20 C 0.91289(14) 0.24894(13) 0.16118(10) 0.0310(4) Uani 1 1 d . . . . .
H20 H 0.958214 0.191048 0.162903 0.037 Uiso 1 1 calc R U . . .
C21 C 0.81279(14) 0.25400(12) 0.20565(9) 0.0274(3) Uani 1 1 d . . . . .
C22 C 0.71169(14) 0.51248(12) 0.14723(10) 0.0286(4) Uani 1 1 d . . . . .
H22 H 0.640213 0.507177 0.177490 0.034 Uiso 1 1 calc R U . . .
C23 C 0.70411(16) 0.55134(14) 0.06679(11) 0.0364(4) Uani 1 1 d . . . . .
H23A H 0.773488 0.555796 0.035557 0.055 Uiso 1 1 calc R U . . .
H23B H 0.660496 0.612595 0.063738 0.055 Uiso 1 1 calc R U . . .
H23C H 0.673497 0.510481 0.049610 0.055 Uiso 1 1 calc R U . . .
C24 C 0.75143(16) 0.57939(13) 0.17650(11) 0.0365(4) Uani 1 1 d . . . . .
H24A H 0.821652 0.585805 0.147850 0.055 Uiso 1 1 calc R U . . .
H24B H 0.752470 0.555753 0.228756 0.055 Uiso 1 1 calc R U . . .
H24C H 0.705669 0.639533 0.171681 0.055 Uiso 1 1 calc R U . . .
C25 C 1.05869(15) 0.31915(14) 0.06794(11) 0.0377(4) Uani 1 1 d . . . . .
H25 H 1.065253 0.380565 0.035466 0.045 Uiso 1 1 calc R U . . .
C26 C 1.0837(2) 0.24853(18) 0.01807(14) 0.0578(7) Uani 1 1 d . . . . .
H26A H 1.031850 0.262290 -0.011708 0.087 Uiso 1 1 calc R U . . .
H26B H 1.082815 0.186932 0.048567 0.087 Uiso 1 1 calc R U . . .
H26C H 1.152453 0.250863 -0.014763 0.087 Uiso 1 1 calc R U . . .
C27 C 1.13670(17) 0.2975(2) 0.11670(15) 0.0567(7) Uani 1 1 d . . . . .
H27A H 1.206620 0.298029 0.085284 0.085 Uiso 1 1 calc R U . . .
H27B H 1.133421 0.236656 0.148070 0.085 Uiso 1 1 calc R U . . .
H27C H 1.120052 0.344021 0.148002 0.085 Uiso 1 1 calc R U . . .
C28 C 0.78486(14) 0.16427(12) 0.25468(11) 0.0314(4) Uani 1 1 d . . . . .
H28 H 0.713777 0.179239 0.286239 0.038 Uiso 1 1 calc R U . . .
C29 C 0.7806(2) 0.09793(15) 0.20700(13) 0.0459(5) Uani 1 1 d . . . . .
H29A H 0.728881 0.126431 0.177548 0.069 Uiso 1 1 calc R U . . .
H29B H 0.761614 0.040969 0.239067 0.069 Uiso 1 1 calc R U . . .
H29C H 0.848668 0.083887 0.173851 0.069 Uiso 1 1 calc R U . . .
C30 C 0.85793(17) 0.11958(15) 0.30660(13) 0.0435(5) Uani 1 1 d . . . . .
H30A H 0.928655 0.104812 0.277258 0.065 Uiso 1 1 calc R U . . .
H30B H 0.836029 0.063016 0.337403 0.065 Uiso 1 1 calc R U . . .
H30C H 0.855895 0.162269 0.338408 0.065 Uiso 1 1 calc R U . . .
C31 C 0.54727(13) 0.24961(12) 0.24569(10) 0.0272(3) Uani 1 1 d . . . . .
C32 C 0.51604(15) 0.16987(13) 0.29427(10) 0.0315(4) Uani 1 1 d . . . . .
C33 C 0.47303(18) 0.11149(15) 0.26967(13) 0.0417(5) Uani 1 1 d . . . . .
H33 H 0.452043 0.058796 0.303440 0.050 Uiso 1 1 calc R U . . .
C34 C 0.4596(2) 0.12699(17) 0.19821(14) 0.0492(5) Uani 1 1 d . . . . .
C35 C 0.48971(19) 0.20494(16) 0.15082(12) 0.0447(5) Uani 1 1 d . . . . .
H35 H 0.481765 0.217016 0.101338 0.054 Uiso 1 1 calc R U . . .
C36 C 0.53143(15) 0.26665(14) 0.17305(10) 0.0330(4) Uani 1 1 d . . . . .
C37 C 0.52709(15) 0.14277(13) 0.37396(10) 0.0322(4) Uani 1 1 d . . . . .
H37 H 0.570606 0.183216 0.380865 0.039 Uiso 1 1 calc R U . . .
C38 C 0.58229(17) 0.04283(14) 0.39138(12) 0.0399(4) Uani 1 1 d . . . . .
H38A H 0.541817 0.001541 0.384294 0.060 Uiso 1 1 calc R U . . .
H38B H 0.589135 0.028247 0.442841 0.060 Uiso 1 1 calc R U . . .
H38C H 0.651187 0.034835 0.358141 0.060 Uiso 1 1 calc R U . . .
C39 C 0.42189(17) 0.15882(14) 0.42818(12) 0.0403(4) Uani 1 1 d . . . . .
H39A H 0.389986 0.223908 0.418451 0.060 Uiso 1 1 calc R U . . .
H39B H 0.431420 0.141758 0.479030 0.060 Uiso 1 1 calc R U . . .
H39C H 0.376871 0.121058 0.421806 0.060 Uiso 1 1 calc R U . . .
C40 C 0.4103(3) 0.0606(2) 0.17590(19) 0.0755(10) Uani 1 1 d D . . . .
H40A H 0.453205 -0.001748 0.186762 0.091 Uiso 0.749(6) 1 calc R U P B 1
H40B H 0.400546 0.088416 0.124726 0.091 Uiso 0.251(6) 1 calc R U P B 2
C41A C 0.4093(5) 0.0772(4) 0.0966(3) 0.0978(17) Uani 0.749(6) 1 d D . P B 1
H41A H 0.365338 0.136658 0.083605 0.147 Uiso 0.749(6) 1 calc R U P B 1
H41B H 0.381961 0.028179 0.087063 0.147 Uiso 0.749(6) 1 calc R U P B 1
H41C H 0.479980 0.077889 0.066539 0.147 Uiso 0.749(6) 1 calc R U P B 1
C41B C 0.4740(13) -0.0278(9) 0.1716(9) 0.0978(17) Uani 0.251(6) 1 d D . P B 2
H41D H 0.437919 -0.066356 0.156495 0.147 Uiso 0.251(6) 1 calc R U P B 2
H41E H 0.488570 -0.056853 0.220133 0.147 Uiso 0.251(6) 1 calc R U P B 2
H41F H 0.539195 -0.020860 0.135063 0.147 Uiso 0.251(6) 1 calc R U P B 2
C42 C 0.3004(3) 0.0554(3) 0.2259(2) 0.0994(14) Uani 1 1 d D . . . .
H42A H 0.255784 0.115854 0.218839 0.149 Uiso 1 1 calc R U . . .
H42B H 0.304796 0.036685 0.277904 0.149 Uiso 1 1 calc R U . . .
H42C H 0.271206 0.010194 0.212611 0.149 Uiso 1 1 calc R U . . .
C43 C 0.55715(16) 0.35172(14) 0.11590(10) 0.0338(4) Uani 1 1 d . . . . .
H43 H 0.581039 0.391228 0.140635 0.041 Uiso 1 1 calc R U . . .
C44 C 0.46145(17) 0.40805(16) 0.08881(11) 0.0412(5) Uani 1 1 d . . . . .
H44A H 0.477275 0.467071 0.058837 0.062 Uiso 1 1 calc R U . . .
H44B H 0.404215 0.419072 0.131519 0.062 Uiso 1 1 calc R U . . .
H44C H 0.441577 0.374089 0.058746 0.062 Uiso 1 1 calc R U . . .
C45 C 0.64577(18) 0.32558(17) 0.05113(11) 0.0433(5) Uani 1 1 d . . . . .
H45A H 0.658136 0.380923 0.013904 0.065 Uiso 1 1 calc R U . . .
H45B H 0.627170 0.281818 0.028833 0.065 Uiso 1 1 calc R U . . .
H45C H 0.708709 0.297268 0.069203 0.065 Uiso 1 1 calc R U . . .
C46 C 0.36407(13) 0.51943(12) 0.25401(9) 0.0265(3) Uani 1 1 d . . . . .
C47 C 0.36288(13) 0.60484(12) 0.20399(9) 0.0271(3) Uani 1 1 d . . . . .
C48 C 0.28379(14) 0.63831(13) 0.16588(10) 0.0308(4) Uani 1 1 d . . . . .
H48 H 0.284539 0.695375 0.132265 0.037 Uiso 1 1 calc R U . . .
C49 C 0.20411(14) 0.59111(14) 0.17539(10) 0.0329(4) Uani 1 1 d . . . . .
C50 C 0.20424(14) 0.50846(14) 0.22522(11) 0.0341(4) Uani 1 1 d . . . . .
H50 H 0.149337 0.475982 0.233377 0.041 Uiso 1 1 calc R U . . .
C51 C 0.28262(14) 0.47123(13) 0.26393(10) 0.0303(4) Uani 1 1 d . . . . .
C52 C 0.44534(14) 0.66286(12) 0.19088(10) 0.0285(3) Uani 1 1 d . . . . .
H52 H 0.510616 0.619945 0.199053 0.034 Uiso 1 1 calc R U . . .
C53 C 0.46935(16) 0.71945(15) 0.11233(11) 0.0379(4) Uani 1 1 d . . . . .
H53A H 0.480898 0.679748 0.076160 0.057 Uiso 1 1 calc R U . . .
H53B H 0.531669 0.745196 0.104950 0.057 Uiso 1 1 calc R U . . .
H53C H 0.410838 0.769575 0.105676 0.057 Uiso 1 1 calc R U . . .
C54 C 0.41462(18) 0.72634(15) 0.24737(12) 0.0406(4) Uani 1 1 d . . . . .
H54A H 0.471402 0.758668 0.241645 0.061 Uiso 1 1 calc R U . . .
H54B H 0.400212 0.689816 0.297500 0.061 Uiso 1 1 calc R U . . .
H54C H 0.352530 0.771275 0.239245 0.061 Uiso 1 1 calc R U . . .
C55 C 0.12049(15) 0.63077(15) 0.13168(11) 0.0360(4) Uani 1 1 d . . . . .
H55 H 0.149616 0.675043 0.087358 0.043 Uiso 1 1 calc R U . . .
C56 C 0.0894(2) 0.55831(18) 0.10370(14) 0.0514(6) Uani 1 1 d . . . . .
H56A H 0.043980 0.588392 0.069700 0.077 Uiso 1 1 calc R U . . .
H56B H 0.052586 0.518181 0.145703 0.077 Uiso 1 1 calc R U . . .
H56C H 0.151486 0.521534 0.077618 0.077 Uiso 1 1 calc R U . . .
C57 C 0.02627(18) 0.68490(19) 0.17723(13) 0.0502(6) Uani 1 1 d . . . . .
H57A H 0.047207 0.734321 0.191484 0.075 Uiso 1 1 calc R U . . .
H57B H -0.003322 0.643672 0.221843 0.075 Uiso 1 1 calc R U . . .
H57C H -0.025637 0.711481 0.147627 0.075 Uiso 1 1 calc R U . . .
C58 C 0.27592(14) 0.37828(14) 0.31535(11) 0.0351(4) Uani 1 1 d . . . . .
H58 H 0.344444 0.354214 0.328772 0.042 Uiso 1 1 calc R U . . .
C59 C 0.25553(17) 0.30712(16) 0.27879(14) 0.0437(5) Uani 1 1 d . . . . .
H59A H 0.185309 0.325023 0.270296 0.066 Uiso 1 1 calc R U . . .
H59B H 0.262414 0.246691 0.311293 0.066 Uiso 1 1 calc R U . . .
H59C H 0.305800 0.304048 0.231355 0.066 Uiso 1 1 calc R U . . .
C60 C 0.19454(17) 0.38952(17) 0.38701(12) 0.0446(5) Uani 1 1 d . . . . .
H60A H 0.127010 0.417138 0.375457 0.067 Uiso 1 1 calc R U . . .
H60B H 0.213803 0.429510 0.412514 0.067 Uiso 1 1 calc R U . . .
H60C H 0.190575 0.329144 0.419069 0.067 Uiso 1 1 calc R U . . .
Li1 Li 0.5885(3) 0.4352(2) 0.51021(19) 0.0369(7) Uani 1 1 d . . . . .
Li2 Li 0.3679(3) 0.3717(2) 0.57602(18) 0.0371(7) Uani 1 1 d . . . . .
O O 0.28461(12) 0.28464(10) 0.62573(8) 0.0422(3) Uani 1 1 d . . . . .
C61 C 0.2666(2) 0.24711(18) 0.70354(15) 0.0586(7) Uani 1 1 d D . . . .
H61A H 0.206192 0.286322 0.730162 0.070 Uiso 0.440(9) 1 calc R U P C 1
H61B H 0.327623 0.247807 0.721870 0.070 Uiso 0.440(9) 1 calc R U P C 1
H61C H 0.225513 0.293645 0.733731 0.070 Uiso 0.560(9) 1 calc R U P C 2
H61D H 0.332088 0.219797 0.719576 0.070 Uiso 0.560(9) 1 calc R U P C 2
C62A C 0.2473(6) 0.1524(4) 0.7199(5) 0.0597(15) Uani 0.440(9) 1 d D U P C 1
H62A H 0.206033 0.134844 0.770749 0.072 Uiso 0.440(9) 1 calc R U P C 1
H62B H 0.311227 0.106189 0.709661 0.072 Uiso 0.440(9) 1 calc R U P C 1
C63A C 0.1852(7) 0.1737(5) 0.6614(5) 0.0643(16) Uani 0.440(9) 1 d D U P C 1
H63A H 0.111352 0.193138 0.684594 0.077 Uiso 0.440(9) 1 calc R U P C 1
H63B H 0.191289 0.116583 0.642936 0.077 Uiso 0.440(9) 1 calc R U P C 1
C62B C 0.2028(7) 0.1710(4) 0.7064(4) 0.0728(16) Uani 0.560(9) 1 d D U P C 2
H62C H 0.231291 0.111863 0.735079 0.087 Uiso 0.560(9) 1 calc R U P C 2
H62D H 0.129660 0.189417 0.731795 0.087 Uiso 0.560(9) 1 calc R U P C 2
C63B C 0.2079(4) 0.1585(3) 0.6284(4) 0.0521(12) Uani 0.560(9) 1 d D U P C 2
H63C H 0.268169 0.112298 0.610284 0.063 Uiso 0.560(9) 1 calc R U P C 2
H63D H 0.143321 0.143167 0.624084 0.063 Uiso 0.560(9) 1 calc R U P C 2
C64 C 0.2199(2) 0.2515(2) 0.59275(19) 0.0720(9) Uani 1 1 d D . . . .
H64A H 0.259534 0.225964 0.548034 0.086 Uiso 0.440(9) 1 calc R U P C 1
H64B H 0.160671 0.299291 0.580977 0.086 Uiso 0.440(9) 1 calc R U P C 1
H64C H 0.151103 0.292012 0.597650 0.086 Uiso 0.560(9) 1 calc R U P C 2
H64D H 0.251565 0.253405 0.539327 0.086 Uiso 0.560(9) 1 calc R U P C 2
C1A_1 C 0.1567(16) 0.9184(11) 0.1226(9) 0.128(3) Uani 0.358(10) 1 d D U P D 1
H1A_1 H 0.131965 0.956329 0.161063 0.193 Uiso 0.358(10) 1 calc R U P D 1
H1B_1 H 0.224961 0.930147 0.093241 0.193 Uiso 0.358(10) 1 calc R U P D 1
H1C_1 H 0.162005 0.853239 0.145933 0.193 Uiso 0.358(10) 1 calc R U P D 1
C1B_1 C 0.0992(10) 0.9640(6) 0.1394(5) 0.128(3) Uani 0.642(10) 1 d D U P D 2
H1D_1 H 0.033589 0.970418 0.176548 0.193 Uiso 0.642(10) 1 calc R U P D 2
H1E_1 H 0.125462 1.021936 0.125945 0.193 Uiso 0.642(10) 1 calc R U P D 2
H1F_1 H 0.149754 0.914576 0.159920 0.193 Uiso 0.642(10) 1 calc R U P D 2
C2_1 C 0.0824(6) 0.9419(5) 0.0734(4) 0.163(3) Uani 1 1 d D U . . .
H2A_1 H 0.024468 0.907314 0.091246 0.195 Uiso 1 1 calc R U . D 1
H2B_1 H 0.057180 1.008635 0.059473 0.195 Uiso 1 1 calc R U . D 1
C3_1 C 0.1688(6) 0.9031(5) 0.0174(4) 0.179(3) Uani 1 1 d D U . . .
H3A_1 H 0.138949 0.890968 -0.020474 0.215 Uiso 1 1 calc R U . D 1
H3B_1 H 0.201798 0.842924 0.041835 0.215 Uiso 1 1 calc R U . D 1
C4_1 C 0.2510(7) 0.9570(6) -0.0216(4) 0.172(3) Uani 1 1 d D U . . .
H4A_1 H 0.281701 0.967849 0.016317 0.207 Uiso 1 1 calc R U . . .
H4B_1 H 0.305873 0.917825 -0.052440 0.207 Uiso 1 1 calc R U . . .
C5_1 C 0.2265(8) 1.0439(5) -0.0681(5) 0.209(4) Uani 1 1 d D U . . .
H5A_1 H 0.171635 1.083226 -0.037489 0.251 Uiso 1 1 calc R U . . .
H5B_1 H 0.196368 1.033217 -0.106388 0.251 Uiso 1 1 calc R U . . .
C6_1 C 0.3130(7) 1.0984(6) -0.1076(4) 0.191(4) Uani 1 1 d D U . . .
H6A_1 H 0.284139 1.157863 -0.134479 0.286 Uiso 1 1 calc R U . . .
H6B_1 H 0.364957 1.063871 -0.142586 0.286 Uiso 1 1 calc R U . . .
H6C_1 H 0.345586 1.108664 -0.071030 0.286 Uiso 1 1 calc R U . . .
C1_2 C 0.1209(7) 0.1293(6) 0.4413(5) 0.084(2) Uiso 0.5 1 d D U P . .
H1A_2 H 0.175887 0.153343 0.401536 0.127 Uiso 0.5 1 calc R U P . .
H1B_2 H 0.150215 0.093047 0.482979 0.127 Uiso 0.5 1 calc R U P . .
H1C_2 H 0.067924 0.180649 0.457749 0.127 Uiso 0.5 1 calc R U P . .
C2_2 C 0.0749(7) 0.0720(7) 0.4144(5) 0.094(2) Uiso 0.5 1 d D U P . .
H2A_2 H 0.129748 0.022624 0.395042 0.113 Uiso 0.5 1 calc R U P . .
H2B_2 H 0.044789 0.109413 0.372719 0.113 Uiso 0.5 1 calc R U P . .
C3_2 C -0.0095(8) 0.0283(7) 0.4735(6) 0.095(3) Uiso 0.5 1 d D U P . .
H3A_2 H -0.068286 0.080424 0.479440 0.114 Uiso 0.5 1 calc R U P . .
H3B_2 H -0.029925 -0.011014 0.447324 0.114 Uiso 0.5 1 calc R U P . .
C4_2 C -0.0168(14) -0.0220(10) 0.5442(8) 0.147(5) Uiso 0.5 1 d D U P F .
H4A_2 H -0.066271 0.017081 0.577808 0.176 Uiso 0.5 1 calc R U P . .
H4B_2 H 0.051691 -0.030265 0.555676 0.176 Uiso 0.5 1 calc R U P . .
C5_2 C -0.0479(11) -0.1148(9) 0.5658(7) 0.139(4) Uiso 0.5 1 d D U P . .
H5A_2 H 0.015504 -0.161866 0.556570 0.167 Uiso 0.5 1 calc R U P E 1
H5B_2 H -0.078288 -0.125673 0.619786 0.167 Uiso 0.5 1 calc R U P E 1
C6_2 C -0.1208(10) -0.1290(10) 0.5286(8) 0.134(5) Uiso 0.5 1 d D U P F 1
H6A_2 H -0.110059 -0.194405 0.526487 0.200 Uiso 0.5 1 calc R U P F 1
H6B_2 H -0.110101 -0.092888 0.478201 0.200 Uiso 0.5 1 calc R U P F 1
H6C_2 H -0.191617 -0.109376 0.555964 0.200 Uiso 0.5 1 calc R U P F 1

loop_
_atom_site_aniso_label
_atom_site_aniso_U_11
_atom_site_aniso_U_22
_atom_site_aniso_U_33
_atom_site_aniso_U_23
_atom_site_aniso_U_13
_atom_site_aniso_U_12
Si1 0.0244(2) 0.0257(2) 0.0232(2) -0.00251(16) -0.00789(17) -0.00646(17)
Si2 0.0212(2) 0.0255(2) 0.0205(2) -0.00240(16) -0.00780(16) -0.00465(16)
Si3 0.0217(2) 0.0245(2) 0.0199(2) -0.00224(16) -0.00671(16) -0.00592(16)
Si4 0.0203(2) 0.0275(2) 0.0216(2) -0.00242(16) -0.00794(16) -0.00420(16)
Si5 0.0221(2) 0.0305(2) 0.0216(2) -0.00292(17) -0.00544(16) -0.00701(17)
C1 0.0226(7) 0.0288(8) 0.0237(8) -0.0030(6) -0.0089(6) -0.0042(6)
C2 0.0259(8) 0.0298(8) 0.0263(8) -0.0024(7) -0.0090(6) -0.0047(7)
C3 0.0376(10) 0.0435(10) 0.0272(9) 0.0031(8) -0.0145(8) -0.0114(8)
C4 0.0363(10) 0.0547(12) 0.0348(10) -0.0014(9) -0.0192(8) -0.0112(9)
C5 0.0311(9) 0.0508(12) 0.0394(10) 0.0014(9) -0.0170(8) -0.0161(8)
C6 0.0251(8) 0.0360(9) 0.0302(9) -0.0011(7) -0.0113(7) -0.0078(7)
C7 0.0307(8) 0.0281(8) 0.0273(8) 0.0008(6) -0.0109(7) -0.0081(7)
C8 0.0348(10) 0.0368(10) 0.0361(10) -0.0056(8) -0.0047(8) -0.0104(8)
C9 0.0446(11) 0.0320(10) 0.0420(11) -0.0058(8) -0.0091(9) -0.0052(8)
C10A 0.0253(12) 0.0632(16) 0.0304(12) -0.0106(11) -0.0119(10) -0.0022(11)
C11A 0.0510(19) 0.076(2) 0.0501(17) -0.0254(15) -0.0255(15) -0.0030(16)
C10B 0.035(4) 0.069(4) 0.037(4) -0.015(4) -0.014(3) -0.011(4)
C11B 0.039(5) 0.068(5) 0.041(5) -0.017(4) -0.020(4) -0.011(5)
C12 0.0492(13) 0.090(2) 0.0425(12) 0.0049(12) -0.0288(11) -0.0139(13)
C13 0.0259(8) 0.0479(11) 0.0350(10) 0.0073(8) -0.0131(7) -0.0154(8)
C14 0.0414(12) 0.0418(12) 0.0688(16) 0.0077(11) -0.0158(11) -0.0139(9)
C15 0.0394(11) 0.0675(15) 0.0385(11) -0.0079(10) -0.0053(9) -0.0208(11)
C16 0.0248(8) 0.0274(8) 0.0210(7) -0.0042(6) -0.0066(6) -0.0055(6)
C17 0.0244(8) 0.0282(8) 0.0225(7) -0.0032(6) -0.0060(6) -0.0043(6)
C18 0.0270(8) 0.0300(8) 0.0252(8) -0.0007(6) -0.0053(6) -0.0062(7)
C19 0.0258(8) 0.0348(9) 0.0256(8) -0.0036(7) -0.0047(7) -0.0030(7)
C20 0.0291(9) 0.0293(9) 0.0312(9) -0.0039(7) -0.0070(7) -0.0003(7)
C21 0.0293(8) 0.0278(8) 0.0258(8) -0.0037(6) -0.0083(7) -0.0057(7)
C22 0.0259(8) 0.0275(8) 0.0270(8) 0.0008(6) -0.0026(6) -0.0044(7)
C23 0.0341(9) 0.0368(10) 0.0319(9) 0.0026(8) -0.0090(8) -0.0016(8)
C24 0.0425(11) 0.0294(9) 0.0351(10) -0.0040(7) -0.0065(8) -0.0063(8)
C25 0.0285(9) 0.0381(10) 0.0354(10) 0.0007(8) -0.0008(8) 0.0000(8)
C26 0.0576(15) 0.0512(14) 0.0460(13) -0.0116(11) 0.0121(11) 0.0004(11)
C27 0.0278(10) 0.0737(17) 0.0564(14) 0.0062(12) -0.0090(10) -0.0049(10)
C28 0.0307(9) 0.0252(8) 0.0346(9) -0.0017(7) -0.0061(7) -0.0036(7)
C29 0.0559(13) 0.0314(10) 0.0498(12) -0.0098(9) -0.0060(10) -0.0113(9)
C30 0.0394(11) 0.0385(11) 0.0452(12) 0.0090(9) -0.0125(9) -0.0064(9)
C31 0.0281(8) 0.0298(8) 0.0268(8) -0.0055(7) -0.0099(7) -0.0070(7)
C32 0.0331(9) 0.0317(9) 0.0331(9) -0.0045(7) -0.0106(7) -0.0102(7)
C33 0.0513(12) 0.0357(10) 0.0463(12) -0.0029(9) -0.0195(10) -0.0192(9)
C34 0.0629(15) 0.0458(12) 0.0544(13) -0.0114(10) -0.0284(11) -0.0199(11)
C35 0.0604(14) 0.0477(12) 0.0384(11) -0.0093(9) -0.0259(10) -0.0152(10)
C36 0.0374(10) 0.0365(10) 0.0298(9) -0.0064(7) -0.0134(7) -0.0088(8)
C37 0.0393(10) 0.0297(9) 0.0302(9) 0.0009(7) -0.0103(7) -0.0151(7)
C38 0.0427(11) 0.0337(10) 0.0425(11) 0.0027(8) -0.0130(9) -0.0117(8)
C39 0.0458(11) 0.0345(10) 0.0374(10) 0.0009(8) -0.0053(9) -0.0138(9)
C40 0.108(3) 0.0673(18) 0.081(2) -0.0141(15) -0.050(2) -0.0405(18)
C41A 0.137(5) 0.104(4) 0.094(3) -0.037(3) -0.052(3) -0.053(3)
C41B 0.137(5) 0.104(4) 0.094(3) -0.037(3) -0.052(3) -0.053(3)
C42 0.111(3) 0.108(3) 0.114(3) -0.006(2) -0.060(3) -0.062(3)
C43 0.0415(10) 0.0402(10) 0.0237(8) -0.0040(7) -0.0131(7) -0.0102(8)
C44 0.0460(11) 0.0496(12) 0.0287(9) -0.0008(8) -0.0155(8) -0.0086(9)
C45 0.0480(12) 0.0543(13) 0.0288(10) -0.0090(9) -0.0101(9) -0.0089(10)
C46 0.0223(8) 0.0336(9) 0.0242(8) -0.0042(6) -0.0086(6) -0.0035(6)
C47 0.0235(8) 0.0326(9) 0.0244(8) -0.0051(7) -0.0075(6) -0.0018(7)
C48 0.0291(9) 0.0348(9) 0.0273(8) -0.0015(7) -0.0108(7) -0.0026(7)
C49 0.0259(8) 0.0425(10) 0.0305(9) -0.0050(8) -0.0120(7) -0.0019(7)
C50 0.0250(8) 0.0431(10) 0.0366(10) -0.0035(8) -0.0127(7) -0.0083(7)
C51 0.0244(8) 0.0369(9) 0.0305(9) -0.0031(7) -0.0101(7) -0.0059(7)
C52 0.0268(8) 0.0304(8) 0.0277(8) -0.0023(7) -0.0094(7) -0.0037(7)
C53 0.0332(10) 0.0440(11) 0.0332(10) 0.0037(8) -0.0096(8) -0.0094(8)
C54 0.0439(11) 0.0407(11) 0.0399(11) -0.0120(9) -0.0083(9) -0.0096(9)
C55 0.0285(9) 0.0469(11) 0.0327(9) -0.0028(8) -0.0141(7) -0.0034(8)
C56 0.0546(14) 0.0590(14) 0.0507(13) -0.0124(11) -0.0338(11) -0.0019(11)
C57 0.0370(11) 0.0711(16) 0.0425(12) -0.0167(11) -0.0208(9) 0.0100(10)
C58 0.0262(8) 0.0396(10) 0.0413(10) 0.0031(8) -0.0160(8) -0.0106(7)
C59 0.0366(10) 0.0432(11) 0.0565(13) -0.0011(10) -0.0207(10) -0.0135(9)
C60 0.0349(10) 0.0544(13) 0.0424(11) 0.0060(9) -0.0113(9) -0.0163(9)
Li1 0.0402(17) 0.0380(17) 0.0324(16) -0.0077(13) -0.0054(13) -0.0088(14)
Li2 0.0418(18) 0.0424(18) 0.0300(16) -0.0028(13) -0.0049(13) -0.0215(15)
O 0.0401(8) 0.0423(8) 0.0443(8) -0.0064(6) 0.0001(6) -0.0205(6)
C61 0.0570(15) 0.0481(13) 0.0488(14) 0.0034(11) 0.0126(11) -0.0087(11)
C62A 0.046(3) 0.026(2) 0.087(3) 0.006(2) 0.002(3) -0.003(2)
C63A 0.053(3) 0.039(2) 0.099(4) -0.009(3) -0.013(3) -0.014(2)
C62B 0.072(3) 0.037(2) 0.084(3) 0.007(2) 0.010(3) -0.011(2)
C63B 0.047(2) 0.0296(17) 0.080(3) -0.0207(18) -0.005(2) -0.0074(15)
C64 0.0577(16) 0.085(2) 0.088(2) -0.0359(17) 0.0025(15) -0.0426(16)
C1A_1 0.192(9) 0.079(5) 0.117(5) 0.015(4) -0.082(6) -0.008(4)
C1B_1 0.192(9) 0.079(5) 0.117(5) 0.015(4) -0.082(6) -0.008(4)
C2_1 0.164(6) 0.159(6) 0.167(6) -0.007(5) -0.048(5) -0.043(5)
C3_1 0.183(7) 0.132(5) 0.166(6) -0.016(5) 0.015(5) 0.005(5)
C4_1 0.201(8) 0.162(6) 0.147(6) 0.008(5) -0.047(5) -0.050(6)
C5_1 0.312(11) 0.110(5) 0.194(8) -0.060(5) -0.013(8) -0.036(6)
C6_1 0.199(8) 0.174(7) 0.154(6) -0.027(5) 0.033(6) -0.035(6)

loop_
_atom_type_symbol
_atom_type_description
_atom_type_scat_dispersion_real
_atom_type_scat_dispersion_imag
_atom_type_scat_source
C C 0.0181 0.0091 'International Tables Vol C Tables 4.2.6.8 and 6.1.1.4'
H H 0.0000 0.0000 'International Tables Vol C Tables 4.2.6.8 and 6.1.1.4'
Li Li 0.0008 0.0003 'International Tables Vol C Tables 4.2.6.8 and 6.1.1.4'
O O 0.0492 0.0322 'International Tables Vol C Tables 4.2.6.8 and 6.1.1.4'
Si Si 0.2541 0.3302 'International Tables Vol C Tables 4.2.6.8 and 6.1.1.4'

loop_
_geom_angle_atom_site_label_1
_geom_angle_atom_site_label_2
_geom_angle_atom_site_label_3
_geom_angle
_geom_angle_site_symmetry_1
_geom_angle_site_symmetry_3
Si4 Si1 Si2 73.23(2) . .
Si4 Si1 Si5 57.863(18) . .
Si2 Si1 Si5 56.506(17) . .
Si4 Si1 Li2 164.72(9) . 2_666
Si2 Si1 Li2 121.84(8) . 2_666
Si5 Si1 Li2 126.25(7) . 2_666
Si4 Si1 Li1 102.17(7) . 2_666
Si2 Si1 Li1 107.14(7) . 2_666
Si5 Si1 Li1 61.03(7) . 2_666
Li2 Si1 Li1 72.20(10) 2_666 2_666
Si4 Si1 Li1 121.02(7) . .
Si2 Si1 Li1 63.45(7) . .
Si5 Si1 Li1 65.20(7) . .
Li2 Si1 Li1 68.94(10) 2_666 .
Li1 Si1 Li1 59.03(13) 2_666 .
C1 Si2 Si5 122.64(5) . .
C1 Si2 Si3 136.66(6) . .
Si5 Si2 Si3 98.03(2) . .
C1 Si2 Si1 113.09(6) . .
Si5 Si2 Si1 65.418(19) . .
Si3 Si2 Si1 96.10(2) . .
C1 Si2 Li1 60.65(9) . .
Si5 Si2 Li1 69.00(8) . .
Si3 Si2 Li1 161.34(8) . .
Si1 Si2 Li1 66.62(7) . .
C1 Si2 Si4 165.47(6) . .
Si5 Si2 Si4 53.834(16) . .
Si3 Si2 Si4 53.894(16) . .
Si1 Si2 Si4 52.412(16) . .
Li1 Si2 Si4 107.76(8) . .
C16 Si3 C31 106.08(7) . .
C16 Si3 Si2 108.08(5) . .
C31 Si3 Si2 130.03(6) . .
C16 Si3 Si4 130.23(6) . .
C31 Si3 Si4 109.49(6) . .
Si2 Si3 Si4 72.993(19) . .
C46 Si4 Si1 132.71(6) . .
C46 Si4 Si5 121.82(6) . .
Si1 Si4 Si5 65.936(19) . .
C46 Si4 Si3 124.85(6) . .
Si1 Si4 Si3 97.07(2) . .
Si5 Si4 Si3 96.64(2) . .
C46 Si4 Si2 170.86(6) . .
Si1 Si4 Si2 54.357(17) . .
Si5 Si4 Si2 52.971(16) . .
Si3 Si4 Si2 53.113(16) . .
Si2 Si5 Si4 73.195(19) . .
Si2 Si5 Si1 58.076(18) . .
Si4 Si5 Si1 56.201(17) . .
Si2 Si5 Li2 119.03(8) . .
Si4 Si5 Li2 167.58(9) . .
Si1 Si5 Li2 126.70(7) . .
Si2 Si5 Li1 110.99(8) . 2_666
Si4 Si5 Li1 103.34(7) . 2_666
Si1 Si5 Li1 64.18(7) . 2_666
Li2 Si5 Li1 71.11(11) . 2_666
Si2 Si5 Li1 62.69(7) . .
Si4 Si5 Li1 116.77(7) . .
Si1 Si5 Li1 62.44(7) . .
Li2 Si5 Li1 70.54(10) . .
Li1 Si5 Li1 59.04(13) 2_666 .
C2 C1 C6 117.38(15) . .
C2 C1 Si2 121.93(12) . .
C6 C1 Si2 120.37(12) . .
C2 C1 Li1 87.69(13) . .
C6 C1 Li1 100.33(14) . .
Si2 C1 Li1 76.93(10) . .
C3 C2 C1 120.40(16) . .
C3 C2 C7 116.93(16) . .
C1 C2 C7 122.36(15) . .
C4 C3 C2 121.94(17) . .
C4 C3 H3 119.0 . .
C2 C3 H3 119.0 . .
C5 C4 C3 117.41(17) . .
C5 C4 C10A 118.68(19) . .
C3 C4 C10A 123.89(19) . .
C5 C4 C10B 126.6(4) . .
C3 C4 C10B 110.2(5) . .
C4 C5 C6 122.91(18) . .
C4 C5 H5 118.5 . .
C6 C5 H5 118.5 . .
C5 C6 C1 119.62(17) . .
C5 C6 C13 117.47(16) . .
C1 C6 C13 122.79(15) . .
C2 C7 C8 114.28(15) . .
C2 C7 C9 108.77(15) . .
C8 C7 C9 109.16(15) . .
C2 C7 H7 108.2 . .
C8 C7 H7 108.2 . .
C9 C7 H7 108.2 . .
C7 C8 H8A 109.5 . .
C7 C8 H8B 109.5 . .
H8A C8 H8B 109.5 . .
C7 C8 H8C 109.5 . .
H8A C8 H8C 109.5 . .
H8B C8 H8C 109.5 . .
C7 C9 H9A 109.5 . .
C7 C9 H9B 109.5 . .
H9A C9 H9B 109.5 . .
C7 C9 H9C 109.5 . .
H9A C9 H9C 109.5 . .
H9B C9 H9C 109.5 . .
C12 C10A C4 114.7(2) . .
C12 C10A C11A 109.3(2) . .
C4 C10A C11A 108.3(2) . .
C12 C10A H10A 108.1 . .
C4 C10A H10A 108.1 . .
C11A C10A H10A 108.1 . .
C10A C11A H11A 109.5 . .
C10A C11A H11B 109.5 . .
H11A C11A H11B 109.5 . .
C10A C11A H11C 109.5 . .
H11A C11A H11C 109.5 . .
H11B C11A H11C 109.5 . .
C11B C10B C12 119.2(11) . .
C11B C10B C4 104.3(10) . .
C12 C10B C4 102.3(8) . .
C11B C10B H10B 110.1 . .
C12 C10B H10B 110.1 . .
C4 C10B H10B 110.1 . .
C10B C11B H11D 109.5 . .
C10B C11B H11E 109.5 . .
H11D C11B H11E 109.5 . .
C10B C11B H11F 109.5 . .
H11D C11B H11F 109.5 . .
H11E C11B H11F 109.5 . .
C10A C12 H12A 109.5 . .
C10A C12 H12B 109.5 . .
H12A C12 H12B 109.5 . .
C10A C12 H12C 109.5 . .
H12A C12 H12C 109.5 . .
H12B C12 H12C 109.5 . .
C6 C13 C14 112.52(19) . .
C6 C13 C15 110.68(18) . .
C14 C13 C15 110.29(18) . .
C6 C13 H13 107.7 . .
C14 C13 H13 107.7 . .
C15 C13 H13 107.7 . .
C13 C14 H14A 109.5 . .
C13 C14 H14B 109.5 . .
H14A C14 H14B 109.5 . .
C13 C14 H14C 109.5 . .
H14A C14 H14C 109.5 . .
H14B C14 H14C 109.5 . .
C13 C15 H15A 109.5 . .
C13 C15 H15B 109.5 . .
H15A C15 H15B 109.5 . .
C13 C15 H15C 109.5 . .
H15A C15 H15C 109.5 . .
H15B C15 H15C 109.5 . .
C17 C16 C21 117.10(15) . .
C17 C16 Si3 125.59(13) . .
C21 C16 Si3 117.21(12) . .
C18 C17 C16 120.25(16) . .
C18 C17 C22 116.38(15) . .
C16 C17 C22 123.36(15) . .
C19 C18 C17 122.47(16) . .
C19 C18 H18 118.8 . .
C17 C18 H18 118.8 . .
C18 C19 C20 117.24(16) . .
C18 C19 C25 121.16(17) . .
C20 C19 C25 121.59(17) . .
C19 C20 C21 122.33(17) . .
C19 C20 H20 118.8 . .
C21 C20 H20 118.8 . .
C20 C21 C16 120.59(16) . .
C20 C21 C28 116.39(16) . .
C16 C21 C28 123.02(16) . .
C17 C22 C24 111.69(15) . .
C17 C22 C23 111.96(15) . .
C24 C22 C23 109.89(15) . .
C17 C22 H22 107.7 . .
C24 C22 H22 107.7 . .
C23 C22 H22 107.7 . .
C22 C23 H23A 109.5 . .
C22 C23 H23B 109.5 . .
H23A C23 H23B 109.5 . .
C22 C23 H23C 109.5 . .
H23A C23 H23C 109.5 . .
H23B C23 H23C 109.5 . .
C22 C24 H24A 109.5 . .
C22 C24 H24B 109.5 . .
H24A C24 H24B 109.5 . .
C22 C24 H24C 109.5 . .
H24A C24 H24C 109.5 . .
H24B C24 H24C 109.5 . .
C19 C25 C26 111.74(19) . .
C19 C25 C27 111.09(17) . .
C26 C25 C27 110.5(2) . .
C19 C25 H25 107.8 . .
C26 C25 H25 107.8 . .
C27 C25 H25 107.8 . .
C25 C26 H26A 109.5 . .
C25 C26 H26B 109.5 . .
H26A C26 H26B 109.5 . .
C25 C26 H26C 109.5 . .
H26A C26 H26C 109.5 . .
H26B C26 H26C 109.5 . .
C25 C27 H27A 109.5 . .
C25 C27 H27B 109.5 . .
H27A C27 H27B 109.5 . .
C25 C27 H27C 109.5 . .
H27A C27 H27C 109.5 . .
H27B C27 H27C 109.5 . .
C21 C28 C30 112.65(16) . .
C21 C28 C29 110.18(16) . .
C30 C28 C29 111.34(17) . .
C21 C28 H28 107.5 . .
C30 C28 H28 107.5 . .
C29 C28 H28 107.5 . .
C28 C29 H29A 109.5 . .
C28 C29 H29B 109.5 . .
H29A C29 H29B 109.5 . .
C28 C29 H29C 109.5 . .
H29A C29 H29C 109.5 . .
H29B C29 H29C 109.5 . .
C28 C30 H30A 109.5 . .
C28 C30 H30B 109.5 . .
H30A C30 H30B 109.5 . .
C28 C30 H30C 109.5 . .
H30A C30 H30C 109.5 . .
H30B C30 H30C 109.5 . .
C36 C31 C32 117.06(16) . .
C36 C31 Si3 116.75(13) . .
C32 C31 Si3 126.18(13) . .
C33 C32 C31 120.16(17) . .
C33 C32 C37 116.58(17) . .
C31 C32 C37 123.26(16) . .
C34 C33 C32 122.8(2) . .
C34 C33 H33 118.6 . .
C32 C33 H33 118.6 . .
C35 C34 C33 117.05(19) . .
C35 C34 C40 123.2(2) . .
C33 C34 C40 119.7(2) . .
C34 C35 C36 122.42(19) . .
C34 C35 H35 118.8 . .
C36 C35 H35 118.8 . .
C35 C36 C31 120.44(18) . .
C35 C36 C43 116.75(17) . .
C31 C36 C43 122.81(16) . .
C32 C37 C39 111.21(16) . .
C32 C37 C38 111.82(16) . .
C39 C37 C38 110.64(16) . .
C32 C37 H37 107.7 . .
C39 C37 H37 107.7 . .
C38 C37 H37 107.7 . .
C37 C38 H38A 109.5 . .
C37 C38 H38B 109.5 . .
H38A C38 H38B 109.5 . .
C37 C38 H38C 109.5 . .
H38A C38 H38C 109.5 . .
H38B C38 H38C 109.5 . .
C37 C39 H39A 109.5 . .
C37 C39 H39B 109.5 . .
H39A C39 H39B 109.5 . .
C37 C39 H39C 109.5 . .
H39A C39 H39C 109.5 . .
H39B C39 H39C 109.5 . .
C41B C40 C34 113.9(6) . .
C41A C40 C34 115.7(3) . .
C41B C40 C42 112.9(8) . .
C41A C40 C42 111.4(4) . .
C34 C40 C42 110.4(3) . .
C41A C40 H40A 106.2 . .
C34 C40 H40A 106.2 . .
C42 C40 H40A 106.2 . .
C41B C40 H40B 106.3 . .
C34 C40 H40B 106.3 . .
C42 C40 H40B 106.3 . .
C40 C41A H41A 109.5 . .
C40 C41A H41B 109.5 . .
H41A C41A H41B 109.5 . .
C40 C41A H41C 109.5 . .
H41A C41A H41C 109.5 . .
H41B C41A H41C 109.5 . .
C40 C41B H41D 109.5 . .
C40 C41B H41E 109.5 . .
H41D C41B H41E 109.5 . .
C40 C41B H41F 109.5 . .
H41D C41B H41F 109.5 . .
H41E C41B H41F 109.5 . .
C40 C42 H42A 109.5 . .
C40 C42 H42B 109.5 . .
H42A C42 H42B 109.5 . .
C40 C42 H42C 109.5 . .
H42A C42 H42C 109.5 . .
H42B C42 H42C 109.5 . .
C36 C43 C44 111.35(17) . .
C36 C43 C45 111.06(17) . .
C44 C43 C45 111.29(16) . .
C36 C43 H43 107.6 . .
C44 C43 H43 107.6 . .
C45 C43 H43 107.6 . .
C43 C44 H44A 109.5 . .
C43 C44 H44B 109.5 . .
H44A C44 H44B 109.5 . .
C43 C44 H44C 109.5 . .
H44A C44 H44C 109.5 . .
H44B C44 H44C 109.5 . .
C43 C45 H45A 109.5 . .
C43 C45 H45B 109.5 . .
H45A C45 H45B 109.5 . .
C43 C45 H45C 109.5 . .
H45A C45 H45C 109.5 . .
H45B C45 H45C 109.5 . .
C51 C46 C47 117.81(15) . .
C51 C46 Si4 119.13(13) . .
C47 C46 Si4 122.96(13) . .
C48 C47 C46 119.99(16) . .
C48 C47 C52 118.17(16) . .
C46 C47 C52 121.83(15) . .
C49 C48 C47 122.27(17) . .
C49 C48 H48 118.9 . .
C47 C48 H48 118.9 . .
C50 C49 C48 117.76(16) . .
C50 C49 C55 122.40(17) . .
C48 C49 C55 119.84(17) . .
C49 C50 C51 122.17(17) . .
C49 C50 H50 118.9 . .
C51 C50 H50 118.9 . .
C50 C51 C46 119.98(17) . .
C50 C51 C58 117.21(16) . .
C46 C51 C58 122.81(15) . .
C47 C52 C54 110.26(15) . .
C47 C52 C53 114.09(15) . .
C54 C52 C53 109.74(16) . .
C47 C52 H52 107.5 . .
C54 C52 H52 107.5 . .
C53 C52 H52 107.5 . .
C52 C53 H53A 109.5 . .
C52 C53 H53B 109.5 . .
H53A C53 H53B 109.5 . .
C52 C53 H53C 109.5 . .
H53A C53 H53C 109.5 . .
H53B C53 H53C 109.5 . .
C52 C54 H54A 109.5 . .
C52 C54 H54B 109.5 . .
H54A C54 H54B 109.5 . .
C52 C54 H54C 109.5 . .
H54A C54 H54C 109.5 . .
H54B C54 H54C 109.5 . .
C56 C55 C49 112.98(18) . .
C56 C55 C57 110.82(19) . .
C49 C55 C57 110.71(16) . .
C56 C55 H55 107.4 . .
C49 C55 H55 107.4 . .
C57 C55 H55 107.4 . .
C55 C56 H56A 109.5 . .
C55 C56 H56B 109.5 . .
H56A C56 H56B 109.5 . .
C55 C56 H56C 109.5 . .
H56A C56 H56C 109.5 . .
H56B C56 H56C 109.5 . .
C55 C57 H57A 109.5 . .
C55 C57 H57B 109.5 . .
H57A C57 H57B 109.5 . .
C55 C57 H57C 109.5 . .
H57A C57 H57C 109.5 . .
H57B C57 H57C 109.5 . .
C51 C58 C60 110.55(17) . .
C51 C58 C59 112.97(17) . .
C60 C58 C59 110.91(17) . .
C51 C58 H58 107.4 . .
C60 C58 H58 107.4 . .
C59 C58 H58 107.4 . .
C58 C59 H59A 109.5 . .
C58 C59 H59B 109.5 . .
H59A C59 H59B 109.5 . .
C58 C59 H59C 109.5 . .
H59A C59 H59C 109.5 . .
H59B C59 H59C 109.5 . .
C58 C60 H60A 109.5 . .
C58 C60 H60B 109.5 . .
H60A C60 H60B 109.5 . .
C58 C60 H60C 109.5 . .
H60A C60 H60C 109.5 . .
H60B C60 H60C 109.5 . .
C1 Li1 Si5 146.10(15) . 2_666
C1 Li1 Si2 42.42(7) . .
Si5 Li1 Si2 147.30(14) 2_666 .
C1 Li1 Li1 139.6(2) . 2_666
Si5 Li1 Li1 63.93(13) 2_666 2_666
Si2 Li1 Li1 97.28(17) . 2_666
C1 Li1 Si1 148.74(15) . 2_666
Si5 Li1 Si1 54.79(7) 2_666 2_666
Si2 Li1 Si1 141.27(14) . 2_666
Li1 Li1 Si1 61.30(12) 2_666 2_666
C1 Li1 Si1 84.44(10) . .
Si5 Li1 Si1 97.92(11) 2_666 .
Si2 Li1 Si1 49.92(6) . .
Li1 Li1 Si1 59.67(12) 2_666 .
Si1 Li1 Si1 120.97(13) 2_666 .
C1 Li1 Si5 87.23(11) . .
Si5 Li1 Si5 120.96(13) 2_666 .
Si2 Li1 Si5 48.31(6) . .
Li1 Li1 Si5 57.03(12) 2_666 .
Si1 Li1 Si5 94.60(11) 2_666 .
Si1 Li1 Si5 52.36(6) . .
C1 Li1 Li2 108.05(14) . 2_666
Si5 Li1 Li2 52.69(9) 2_666 2_666
Si2 Li1 Li2 95.85(12) . 2_666
Li1 Li1 Li2 65.60(15) 2_666 2_666
Si1 Li1 Li2 102.37(12) 2_666 2_666
Si1 Li1 Li2 52.08(9) . 2_666
Si5 Li1 Li2 99.89(12) . 2_666
C1 Li1 Li2 111.23(14) . .
Si5 Li1 Li2 101.83(12) 2_666 .
Si2 Li1 Li2 90.66(11) . .
Li1 Li1 Li2 61.98(14) 2_666 .
Si1 Li1 Li2 51.28(9) 2_666 .
Si1 Li1 Li2 99.00(12) . .
Si5 Li1 Li2 50.21(8) . .
Li2 Li1 Li2 127.58(13) 2_666 .
O Li2 Si5 126.17(16) . .
O Li2 Si1 126.83(16) . 2_666
Si5 Li2 Si1 107.00(11) . 2_666
O Li2 Li1 155.0(2) . 2_666
Si5 Li2 Li1 56.20(9) . 2_666
Si1 Li2 Li1 58.98(9) 2_666 2_666
O Li2 Li1 152.5(2) . .
Si5 Li2 Li1 59.25(9) . .
Si1 Li2 Li1 56.52(9) 2_666 .
Li1 Li2 Li1 52.41(13) 2_666 .
C61 O C64 109.5(2) . .
C61 O Li2 125.63(19) . .
C64 O Li2 124.64(19) . .
O C61 C62A 112.1(4) . .
O C61 C62B 99.3(3) . .
O C61 H61A 109.2 . .
C62A C61 H61A 109.2 . .
O C61 H61B 109.2 . .
C62A C61 H61B 109.2 . .
H61A C61 H61B 107.9 . .
O C61 H61C 111.9 . .
C62B C61 H61C 111.9 . .
O C61 H61D 111.9 . .
C62B C61 H61D 111.9 . .
H61C C61 H61D 109.6 . .
C61 C62A C63A 92.2(6) . .
C61 C62A H62A 113.3 . .
C63A C62A H62A 113.3 . .
C61 C62A H62B 113.3 . .
C63A C62A H62B 113.3 . .
H62A C62A H62B 110.6 . .
C62A C63A C64 114.4(5) . .
C62A C63A H63A 108.7 . .
C64 C63A H63A 108.7 . .
C62A C63A H63B 108.7 . .
C64 C63A H63B 108.7 . .
H63A C63A H63B 107.6 . .
C63B C62B C61 110.8(4) . .
C63B C62B H62C 109.5 . .
C61 C62B H62C 109.5 . .
C63B C62B H62D 109.5 . .
C61 C62B H62D 109.5 . .
H62C C62B H62D 108.1 . .
C64 C63B C62B 95.8(4) . .
C64 C63B H63C 112.6 . .
C62B C63B H63C 112.6 . .
C64 C63B H63D 112.6 . .
C62B C63B H63D 112.6 . .
H63C C63B H63D 110.1 . .
C63B C64 O 110.6(4) . .
O C64 C63A 96.9(4) . .
O C64 H64A 112.4 . .
C63A C64 H64A 112.4 . .
O C64 H64B 112.4 . .
C63A C64 H64B 112.4 . .
H64A C64 H64B 109.9 . .
C63B C64 H64C 109.5 . .
O C64 H64C 109.5 . .
C63B C64 H64D 109.5 . .
O C64 H64D 109.5 . .
H64C C64 H64D 108.1 . .
C2_1 C1A_1 C3_1 46.2(5) . .
C2_1 C1A_1 H1A_1 109.5 . .
C3_1 C1A_1 H1A_1 149.6 . .
C2_1 C1A_1 H1B_1 109.5 . .
C3_1 C1A_1 H1B_1 72.2 . .
H1A_1 C1A_1 H1B_1 109.5 . .
C2_1 C1A_1 H1C_1 109.5 . .
C3_1 C1A_1 H1C_1 97.7 . .
H1A_1 C1A_1 H1C_1 109.5 . .
H1B_1 C1A_1 H1C_1 109.5 . .
C2_1 C1B_1 H1D_1 109.5 . .
C2_1 C1B_1 H1E_1 109.5 . .
H1D_1 C1B_1 H1E_1 109.5 . .
C2_1 C1B_1 H1F_1 109.5 . .
H1D_1 C1B_1 H1F_1 109.5 . .
H1E_1 C1B_1 H1F_1 109.5 . .
C1B_1 C2_1 C3_1 121.9(8) . .
C3_1 C2_1 C1A_1 86.7(9) . .
C3_1 C2_1 H2A_1 114.2 . .
C1A_1 C2_1 H2A_1 114.2 . .
C3_1 C2_1 H2B_1 114.2 . .
C1A_1 C2_1 H2B_1 114.2 . .
H2A_1 C2_1 H2B_1 111.4 . .
C2_1 C3_1 C4_1 118.6(7) . .
C2_1 C3_1 C1A_1 47.1(6) . .
C4_1 C3_1 C1A_1 98.9(8) . .
C2_1 C3_1 H3A_1 107.7 . .
C4_1 C3_1 H3A_1 107.7 . .
C1A_1 C3_1 H3A_1 150.9 . .
C2_1 C3_1 H3B_1 107.7 . .
C4_1 C3_1 H3B_1 107.7 . .
C1A_1 C3_1 H3B_1 74.8 . .
H3A_1 C3_1 H3B_1 107.1 . .
C5_1 C4_1 C3_1 119.6(8) . .
C5_1 C4_1 H4A_1 107.4 . .
C3_1 C4_1 H4A_1 107.4 . .
C5_1 C4_1 H4B_1 107.4 . .
C3_1 C4_1 H4B_1 107.4 . .
H4A_1 C4_1 H4B_1 106.9 . .
C4_1 C5_1 C6_1 118.6(9) . .
C4_1 C5_1 H5A_1 107.7 . .
C6_1 C5_1 H5A_1 107.7 . .
C4_1 C5_1 H5B_1 107.7 . .
C6_1 C5_1 H5B_1 107.7 . .
H5A_1 C5_1 H5B_1 107.1 . .
C5_1 C6_1 H6A_1 109.5 . .
C5_1 C6_1 H6B_1 109.5 . .
H6A_1 C6_1 H6B_1 109.5 . .
C5_1 C6_1 H6C_1 109.5 . .
H6A_1 C6_1 H6C_1 109.5 . .
H6B_1 C6_1 H6C_1 109.5 . .
C2_2 C1_2 H1A_2 109.5 . .
C2_2 C1_2 H1B_2 109.5 . .
H1A_2 C1_2 H1B_2 109.5 . .
C2_2 C1_2 H1C_2 109.5 . .
H1A_2 C1_2 H1C_2 109.5 . .
H1B_2 C1_2 H1C_2 109.5 . .
C2_2 C1_2 H5B_2 37.1(6) . 2_556
H1A_2 C1_2 H5B_2 83.5 . 2_556
H1B_2 C1_2 H5B_2 145.3 . 2_556
H1C_2 C1_2 H5B_2 95.1 . 2_556
C2_2 C1_2 H6C_2 118(5) . 2_556
H1A_2 C1_2 H6C_2 59.6 . 2_556
H1B_2 C1_2 H6C_2 50.6 . 2_556
H1C_2 C1_2 H6C_2 132.5 . 2_556
H5B_2 C1_2 H6C_2 125.6 2_556 2_556
C1_2 C2_2 C3_2 113.4(8) . .
C1_2 C2_2 H2A_2 108.9 . .
C3_2 C2_2 H2A_2 108.9 . .
C1_2 C2_2 H2B_2 108.9 . .
C3_2 C2_2 H2B_2 108.9 . .
H2A_2 C2_2 H2B_2 107.7 . .
C1_2 C2_2 H5B_2 72.7(9) . 2_556
C3_2 C2_2 H5B_2 136.5(13) . 2_556
H2A_2 C2_2 H5B_2 109.0 . 2_556
H2B_2 C2_2 H5B_2 38.3 . 2_556
C4_2 C3_2 C2_2 135.4(9) . .
C4_2 C3_2 H3A_2 103.3 . .
C2_2 C3_2 H3A_2 103.3 . .
C4_2 C3_2 H3B_2 103.3 . .
C2_2 C3_2 H3B_2 103.3 . .
H3A_2 C3_2 H3B_2 105.2 . .
C4_2 C3_2 H4B_2 124.7(12) . 2_556
C2_2 C3_2 H4B_2 98.0(14) . 2_556
H3A_2 C3_2 H4B_2 69.6 . 2_556
H3B_2 C3_2 H4B_2 38.3 . 2_556
C3_2 C4_2 C5_2 122.1(10) . .
C3_2 C4_2 H4A_2 106.8 . .
C5_2 C4_2 H4A_2 106.8 . .
C3_2 C4_2 H4B_2 106.8 . .
C5_2 C4_2 H4B_2 106.8 . .
H4A_2 C4_2 H4B_2 106.7 . .
C3_2 C4_2 H3B_2 90.3(14) . 2_556
C5_2 C4_2 H3B_2 141(2) . 2_556
H4A_2 C4_2 H3B_2 80.2 . 2_556
H4B_2 C4_2 H3B_2 37.3 . 2_556
C6_2 C5_2 C4_2 116.5(11) . .
C6_2 C5_2 H5A_2 108.2 . .
C4_2 C5_2 H5A_2 108.2 . .
C6_2 C5_2 H5B_2 108.2 . .
C4_2 C5_2 H5B_2 108.2 . .
H5A_2 C5_2 H5B_2 107.3 . .
C6_2 C5_2 H1C_2 41(2) . 2_556
C4_2 C5_2 H1C_2 145.5(13) . 2_556
H5A_2 C5_2 H1C_2 70.5 . 2_556
H5B_2 C5_2 H1C_2 104.8 . 2_556
C5_2 C6_2 H6A_2 109.5 . .
C5_2 C6_2 H6B_2 109.5 . .
H6A_2 C6_2 H6B_2 109.5 . .
C5_2 C6_2 H6C_2 109.5 . .
H6A_2 C6_2 H6C_2 109.5 . .
H6B_2 C6_2 H6C_2 109.5 . .
C5_2 C6_2 H1B_2 115.1(18) . 2_556
H6A_2 C6_2 H1B_2 135.4 . 2_556
H6B_2 C6_2 H1B_2 53.8 . 2_556
H6C_2 C6_2 H1B_2 56.9 . 2_556
C5_2 C6_2 H1C_2 61.2(10) . 2_556
H6A_2 C6_2 H1C_2 48.6 . 2_556
H6B_2 C6_2 H1C_2 120.0 . 2_556
H6C_2 C6_2 H1C_2 130.0 . 2_556
H1B_2 C6_2 H1C_2 172.4 2_556 2_556

loop_
_geom_bond_atom_site_label_1
_geom_bond_atom_site_label_2
_geom_bond_distance
_geom_bond_site_symmetry_2
Si1 Si4 2.3229(6) .
Si1 Si2 2.3822(6) .
Si1 Si5 2.5524(6) .
Si1 Li2 2.631(3) 2_666
Si1 Li1 2.812(3) 2_666
Si1 Li1 2.858(3) .
Si2 C1 1.9285(17) .
Si2 Si5 2.3407(6) .
Si2 Si3 2.3475(6) .
Si2 Li1 2.785(3) .
Si2 Si4 2.8067(6) .
Si3 C16 1.9327(17) .
Si3 C31 1.9336(18) .
Si3 Si4 2.3713(6) .
Si4 C46 1.9173(17) .
Si4 Si5 2.3670(6) .
Si5 Li2 2.616(3) .
Si5 Li1 2.733(3) 2_666
Si5 Li1 2.926(4) .
C1 C2 1.417(2) .
C1 C6 1.424(2) .
C1 Li1 2.492(4) .
C2 C3 1.400(2) .
C2 C7 1.520(2) .
C3 C4 1.388(3) .
C3 H3 0.9500 .
C4 C5 1.386(3) .
C4 C10A 1.523(3) .
C4 C10B 1.710(15) .
C5 C6 1.396(3) .
C5 H5 0.9500 .
C6 C13 1.515(3) .
C7 C8 1.523(3) .
C7 C9 1.531(3) .
C7 H7 1.0000 .
C8 H8A 0.9800 .
C8 H8B 0.9800 .
C8 H8C 0.9800 .
C9 H9A 0.9800 .
C9 H9B 0.9800 .
C9 H9C 0.9800 .
C10A C12 1.498(3) .
C10A C11A 1.527(4) .
C10A H10A 1.0000 .
C11A H11A 0.9800 .
C11A H11B 0.9800 .
C11A H11C 0.9800 .
C10B C11B 1.526(8) .
C10B C12 1.554(8) .
C10B H10B 1.0000 .
C11B H11D 0.9800 .
C11B H11E 0.9800 .
C11B H11F 0.9800 .
C12 H12A 0.9800 .
C12 H12B 0.9800 .
C12 H12C 0.9800 .
C13 C14 1.522(3) .
C13 C15 1.525(3) .
C13 H13 1.0000 .
C14 H14A 0.9800 .
C14 H14B 0.9800 .
C14 H14C 0.9800 .
C15 H15A 0.9800 .
C15 H15B 0.9800 .
C15 H15C 0.9800 .
C16 C17 1.415(2) .
C16 C21 1.420(2) .
C17 C18 1.403(2) .
C17 C22 1.523(2) .
C18 C19 1.386(3) .
C18 H18 0.9500 .
C19 C20 1.389(3) .
C19 C25 1.517(3) .
C20 C21 1.394(3) .
C20 H20 0.9500 .
C21 C28 1.526(2) .
C22 C24 1.528(3) .
C22 C23 1.532(3) .
C22 H22 1.0000 .
C23 H23A 0.9800 .
C23 H23B 0.9800 .
C23 H23C 0.9800 .
C24 H24A 0.9800 .
C24 H24B 0.9800 .
C24 H24C 0.9800 .
C25 C26 1.521(3) .
C25 C27 1.529(3) .
C25 H25 1.0000 .
C26 H26A 0.9800 .
C26 H26B 0.9800 .
C26 H26C 0.9800 .
C27 H27A 0.9800 .
C27 H27B 0.9800 .
C27 H27C 0.9800 .
C28 C30 1.530(3) .
C28 C29 1.530(3) .
C28 H28 1.0000 .
C29 H29A 0.9800 .
C29 H29B 0.9800 .
C29 H29C 0.9800 .
C30 H30A 0.9800 .
C30 H30B 0.9800 .
C30 H30C 0.9800 .
C31 C36 1.416(2) .
C31 C32 1.417(2) .
C32 C33 1.394(3) .
C32 C37 1.519(3) .
C33 C34 1.384(3) .
C33 H33 0.9500 .
C34 C35 1.382(3) .
C34 C40 1.526(3) .
C35 C36 1.398(3) .
C35 H35 0.9500 .
C36 C43 1.524(3) .
C37 C39 1.530(3) .
C37 C38 1.534(3) .
C37 H37 1.0000 .
C38 H38A 0.9800 .
C38 H38B 0.9800 .
C38 H38C 0.9800 .
C39 H39A 0.9800 .
C39 H39B 0.9800 .
C39 H39C 0.9800 .
C40 C41B 1.428(13) .
C40 C41A 1.478(6) .
C40 C42 1.552(5) .
C40 H40A 1.0000 .
C40 H40B 1.0000 .
C41A H41A 0.9800 .
C41A H41B 0.9800 .
C41A H41C 0.9800 .
C41B H41D 0.9800 .
C41B H41E 0.9800 .
C41B H41F 0.9800 .
C42 H42A 0.9800 .
C42 H42B 0.9800 .
C42 H42C 0.9800 .
C43 C44 1.530(3) .
C43 C45 1.531(3) .
C43 H43 1.0000 .
C44 H44A 0.9800 .
C44 H44B 0.9800 .
C44 H44C 0.9800 .
C45 H45A 0.9800 .
C45 H45B 0.9800 .
C45 H45C 0.9800 .
C46 C51 1.417(2) .
C46 C47 1.418(2) .
C47 C48 1.396(2) .
C47 C52 1.521(2) .
C48 C49 1.388(3) .
C48 H48 0.9500 .
C49 C50 1.386(3) .
C49 C55 1.523(2) .
C50 C51 1.400(2) .
C50 H50 0.9500 .
C51 C58 1.525(3) .
C52 C54 1.526(3) .
C52 C53 1.533(3) .
C52 H52 1.0000 .
C53 H53A 0.9800 .
C53 H53B 0.9800 .
C53 H53C 0.9800 .
C54 H54A 0.9800 .
C54 H54B 0.9800 .
C54 H54C 0.9800 .
C55 C56 1.517(3) .
C55 C57 1.525(3) .
C55 H55 1.0000 .
C56 H56A 0.9800 .
C56 H56B 0.9800 .
C56 H56C 0.9800 .
C57 H57A 0.9800 .
C57 H57B 0.9800 .
C57 H57C 0.9800 .
C58 C60 1.527(3) .
C58 C59 1.530(3) .
C58 H58 1.0000 .
C59 H59A 0.9800 .
C59 H59B 0.9800 .
C59 H59C 0.9800 .
C60 H60A 0.9800 .
C60 H60B 0.9800 .
C60 H60C 0.9800 .
Li1 Li1 2.793(7) 2_666
Li1 Li2 3.112(5) 2_666
Li1 Li2 3.210(5) .
Li2 O 1.862(4) .
O C61 1.435(3) .
O C64 1.446(3) .
C61 C62A 1.470(5) .
C61 C62B 1.587(6) .
C61 H61A 0.9900 .
C61 H61B 0.9900 .
C61 H61C 0.9900 .
C61 H61D 0.9900 .
C62A C63A 1.512(13) .
C62A H62A 0.9900 .
C62A H62B 0.9900 .
C63A C64 1.592(6) .
C63A H63A 0.9900 .
C63A H63B 0.9900 .
C62B C63B 1.527(10) .
C62B H62C 0.9900 .
C62B H62D 0.9900 .
C63B C64 1.444(5) .
C63B H63C 0.9900 .
C63B H63D 0.9900 .
C64 H64A 0.9900 .
C64 H64B 0.9900 .
C64 H64C 0.9900 .
C64 H64D 0.9900 .
C1A_1 C2_1 1.493(12) .
C1A_1 C3_1 2.036(16) .
C1A_1 H1A_1 0.9800 .
C1A_1 H1B_1 0.9800 .
C1A_1 H1C_1 0.9800 .
C1B_1 C2_1 1.466(9) .
C1B_1 H1D_1 0.9800 .
C1B_1 H1E_1 0.9800 .
C1B_1 H1F_1 0.9800 .
C2_1 C3_1 1.473(8) .
C2_1 H2A_1 0.9900 .
C2_1 H2B_1 0.9900 .
C3_1 C4_1 1.474(8) .
C3_1 H3A_1 0.9900 .
C3_1 H3B_1 0.9900 .
C4_1 C5_1 1.430(8) .
C4_1 H4A_1 0.9900 .
C4_1 H4B_1 0.9900 .
C5_1 C6_1 1.526(9) .
C5_1 H5A_1 0.9900 .
C5_1 H5B_1 0.9900 .
C6_1 H6A_1 0.9800 .
C6_1 H6B_1 0.9800 .
C6_1 H6C_1 0.9800 .
C1_2 C2_2 1.434(10) .
C1_2 H1A_2 0.9800 .
C1_2 H1B_2 0.9800 .
C1_2 H1C_2 0.9800 .
C1_2 H5B_2 1.454(15) 2_556
C1_2 H6C_2 0.95(7) 2_556
C2_2 C3_2 1.530(10) .
C2_2 H2A_2 0.9900 .
C2_2 H2B_2 0.9900 .
C2_2 H5B_2 0.918(16) 2_556
C3_2 C4_2 1.375(10) .
C3_2 H3A_2 0.9900 .
C3_2 H3B_2 0.9900 .
C3_2 H4B_2 0.89(3) 2_556
C4_2 C5_2 1.501(11) .
C4_2 H4A_2 0.9900 .
C4_2 H4B_2 0.9900 .
C5_2 C6_2 1.449(11) .
C5_2 H5A_2 0.9900 .
C5_2 H5B_2 0.9900 .
C6_2 H6A_2 0.9800 .
C6_2 H6B_2 0.9800 .
C6_2 H6C_2 0.9800 .
